data_4087173
loop_
_publ_author_name
'Morgan, Matthew M.'
'Patrick, Evan A.'
'Rautiainen, J. Mikko'
'Tuononen, Heikki M.'
'Piers, Warren E.'
'Spasyuk, Denis M.'

_publ_section_title
;
 Zirconocene-Based Methods for the Preparation of BN-Indenes: Application
 to the Synthesis of
 1,5-Dibora-4a,8a-diaza-1,2,3,5,6,7-hexaaryl-4,8-dimethyl-s-indacenes
;
_journal_name_full Organometallics
_journal_paper_doi 10.1021/acs.organomet.7b00051
_journal_year 2017
_chemical_formula_moiety ' C46 H36 B2 Cl2 N2'
_chemical_formula_sum 'C46 H36 B2 Cl2 N2'
_chemical_formula_weight 709.29
_chemical_name_systematic
;
 ?
;
_space_group_crystal_system monoclinic
_space_group_IT_number 14
_space_group_name_Hall '-P 2ybc'
_space_group_name_H-M_alt 'P 1 21/c 1'
_symmetry_space_group_name_Hall '-P 2ybc'
_symmetry_space_group_name_H-M 'P 1 21/c 1'
_atom_sites_solution_hydrogens geom
_audit_creation_method SHELXL-2013
_cell_angle_alpha 90.0000(15)
_cell_angle_beta 96.7120(13)
_cell_angle_gamma 90.0000(15)
_cell_formula_units_Z 2
_cell_length_a 6.2200(2)
_cell_length_b 18.2840(4)
_cell_length_c 16.2870(5)
_cell_measurement_temperature 293(2)
_cell_volume 1839.57(9)
_computing_cell_refinement 'Bruker SAINT'
_computing_data_collection 'Bruker APEX2'
_computing_data_reduction 'Bruker SAINT'
_computing_molecular_graphics 'Bruker SHELXTL'
_computing_publication_material 'LinXTL v.  5.2.4'
_computing_structure_refinement 'SHELXL-97 (Sheldrick, 2008)'
_computing_structure_solution 'SHELXS-97 (Sheldrick, 2008)'
_diffrn_ambient_temperature 293(2)
_diffrn_measured_fraction_theta_full 0.998
_diffrn_measured_fraction_theta_max 0.995
_diffrn_measurement_device_type 'Bruker APEX-II CCD'
_diffrn_measurement_method '\f and \w scans'
_diffrn_radiation_type MoK\a
_diffrn_radiation_wavelength 0.71073
_diffrn_reflns_av_R_equivalents 0.0476
_diffrn_reflns_av_unetI/netI 0.0318
_diffrn_reflns_Laue_measured_fraction_full 0.998
_diffrn_reflns_Laue_measured_fraction_max 0.995
_diffrn_reflns_limit_h_max 8
_diffrn_reflns_limit_h_min -8
_diffrn_reflns_limit_k_max 23
_diffrn_reflns_limit_k_min -23
_diffrn_reflns_limit_l_max 20
_diffrn_reflns_limit_l_min -20
_diffrn_reflns_number 14788
_diffrn_reflns_point_group_measured_fraction_full 0.998
_diffrn_reflns_point_group_measured_fraction_max 0.995
_diffrn_reflns_theta_full 25.242
_diffrn_reflns_theta_max 27.507
_diffrn_reflns_theta_min 2.518
_exptl_absorpt_coefficient_mu 0.213
_exptl_absorpt_correction_T_max 0.964
_exptl_absorpt_correction_T_min 0.954
_exptl_absorpt_correction_type multi-scan
_exptl_absorpt_process_details 'Sadabs (Sheldrick, 1996)'
_exptl_crystal_colour Purple
_exptl_crystal_density_diffrn 1.281
_exptl_crystal_density_method 'not measured'
_exptl_crystal_description Plate
_exptl_crystal_F_000 740
_exptl_crystal_size_max 0.23
_exptl_crystal_size_mid 0.21
_exptl_crystal_size_min 0.18
_refine_diff_density_max 0.772
_refine_diff_density_min -0.537
_refine_diff_density_rms 0.216
_refine_ls_extinction_method none
_refine_ls_goodness_of_fit_ref 1.217
_refine_ls_hydrogen_treatment constr
_refine_ls_matrix_type full
_refine_ls_number_parameters 236
_refine_ls_number_reflns 4199
_refine_ls_number_restraints 0
_refine_ls_restrained_S_all 1.217
_refine_ls_R_factor_all 0.0747
_refine_ls_R_factor_gt 0.0571
_refine_ls_shift/su_max 0.000
_refine_ls_shift/su_mean 0.000
_refine_ls_structure_factor_coef Fsqd
_refine_ls_weighting_details 'w=1/[\s^2^(Fo^2^)+(0.0881P)^2^+0.8618P] where P=(Fo^2^+2Fc^2^)/3'
_refine_ls_weighting_scheme calc
_refine_ls_wR_factor_gt 0.1554
_refine_ls_wR_factor_ref 0.1836
_reflns_Friedel_coverage 0.000
_reflns_number_gt 3545
_reflns_number_total 4199
_reflns_threshold_expression 'I > 2\s(I)'
_cod_data_source_file om7b00051_si_002.cif
_cod_data_source_block shelxl
_cod_database_code 4087173
_shelx_space_group_comment
;
The symmetry employed for this shelxl refinement is uniquely defined
by the following loop, which should always be used as a source of
symmetry information in preference to the above space-group names.
They are only intended as comments.
;
_shelxl_version_number 2013-4

loop_
_space_group_symop_operation_xyz
'x, y, z'
'-x, y+1/2, -z+1/2'
'-x, -y, -z'
'x, -y-1/2, z-1/2'

loop_
_atom_site_label
_atom_site_type_symbol
_atom_site_fract_x
_atom_site_fract_y
_atom_site_fract_z
_atom_site_U_iso_or_equiv
_atom_site_adp_type
_atom_site_occupancy
_atom_site_site_symmetry_order
_atom_site_calc_flag
_atom_site_refinement_flags_posn
_atom_site_refinement_flags_adp
Cl1 Cl -0.01775(9) 0.96851(4) 0.10876(3) 0.0411(2) Uani 1 1 d . .
N1 N 0.6012(3) 1.01629(10) -0.06641(10) 0.0287(4) Uani 1 1 d . .
C4 C 0.5905(3) 0.94565(12) -0.04501(12) 0.0301(4) Uani 1 1 d . .
C7 C 0.5843(4) 0.96943(13) 0.26026(14) 0.0358(5) Uani 1 1 d . .
H7 H 0.6745 0.9450 0.2277 0.043 Uiso 1 1 calc R U
C3 C 0.4846(3) 0.92838(12) 0.02460(12) 0.0291(4) Uani 1 1 d . .
C2 C 0.4499(3) 0.85719(12) 0.06211(12) 0.0307(4) Uani 1 1 d . .
C18 C 0.2685(4) 0.80559(13) 0.18184(13) 0.0335(5) Uani 1 1 d . .
C13 C 0.7530(4) 0.76944(13) 0.05399(14) 0.0374(5) Uani 1 1 d . .
H13 H 0.8378 0.7984 0.0920 0.045 Uiso 1 1 calc R U
C1 C 0.3327(3) 0.86459(12) 0.12771(12) 0.0307(5) Uani 1 1 d . .
C6 C 0.3675(4) 0.98030(11) 0.23027(13) 0.0318(5) Uani 1 1 d . .
C12 C 0.5397(3) 0.78885(12) 0.02957(12) 0.0306(5) Uani 1 1 d . .
C11 C 0.2382(5) 1.01619(14) 0.28172(15) 0.0437(6) Uani 1 1 d . .
H11 H 0.0930 1.0243 0.2633 0.052 Uiso 1 1 calc R U
B1 B 0.2779(4) 0.94911(14) 0.14064(14) 0.0310(5) Uani 1 1 d . .
C5 C 0.6957(4) 0.88972(13) -0.09411(14) 0.0397(5) Uani 1 1 d . .
H5A H 0.7329 0.9116 -0.1441 0.060 Uiso 1 1 calc R U
H5B H 0.5972 0.8499 -0.1075 0.060 Uiso 1 1 calc R U
H5C H 0.8244 0.8718 -0.0622 0.060 Uiso 1 1 calc R U
C23 C 0.1053(4) 0.81987(15) 0.23237(14) 0.0407(5) Uani 1 1 d . .
H23 H 0.0468 0.8666 0.2332 0.049 Uiso 1 1 calc R U
C16 C 0.5041(5) 0.68304(15) -0.05873(16) 0.0497(7) Uani 1 1 d . .
H16 H 0.4206 0.6540 -0.0970 0.060 Uiso 1 1 calc R U
C17 C 0.4131(4) 0.74491(14) -0.02628(14) 0.0402(5) Uani 1 1 d . .
H17 H 0.2686 0.7566 -0.0420 0.048 Uiso 1 1 calc R U
C8 C 0.6677(5) 0.99463(16) 0.33828(15) 0.0457(6) Uani 1 1 d . .
H8 H 0.8134 0.9878 0.3570 0.055 Uiso 1 1 calc R U
C15 C 0.7159(5) 0.66487(15) -0.03440(17) 0.0513(7) Uani 1 1 d . .
H15 H 0.7752 0.6236 -0.0564 0.062 Uiso 1 1 calc R U
C14 C 0.8415(5) 0.70727(14) 0.02240(17) 0.0461(6) Uani 1 1 d . .
H14 H 0.9844 0.6943 0.0394 0.055 Uiso 1 1 calc R U
C22 C 0.0296(5) 0.76558(17) 0.28103(16) 0.0520(7) Uani 1 1 d . .
H22 H -0.0818 0.7758 0.3127 0.062 Uiso 1 1 calc R U
C21 C 0.1187(6) 0.69635(17) 0.28267(17) 0.0562(8) Uani 1 1 d . .
H21 H 0.0664 0.6598 0.3147 0.067 Uiso 1 1 calc R U
C19 C 0.3592(5) 0.73543(14) 0.18677(15) 0.0465(6) Uani 1 1 d . .
H19 H 0.4716 0.7246 0.1558 0.056 Uiso 1 1 calc R U
C20 C 0.2856(6) 0.68187(15) 0.23655(16) 0.0557(8) Uani 1 1 d . .
H20 H 0.3493 0.6358 0.2389 0.067 Uiso 1 1 calc R U
C10 C 0.3213(5) 1.04016(16) 0.35999(16) 0.0535(7) Uani 1 1 d . .
H10 H 0.2311 1.0634 0.3935 0.064 Uiso 1 1 calc R U
C9 C 0.5343(5) 1.02981(16) 0.38798(15) 0.0519(7) Uani 1 1 d . .
H9 H 0.5897 1.0463 0.4402 0.062 Uiso 1 1 calc R U

loop_
_atom_site_aniso_label
_atom_site_aniso_U_11
_atom_site_aniso_U_22
_atom_site_aniso_U_33
_atom_site_aniso_U_23
_atom_site_aniso_U_13
_atom_site_aniso_U_12
Cl1 0.0322(3) 0.0562(4) 0.0362(3) 0.0086(2) 0.0097(2) 0.0034(2)
N1 0.0302(9) 0.0312(9) 0.0259(8) 0.0007(7) 0.0091(7) 0.0000(7)
C4 0.0304(10) 0.0328(11) 0.0280(10) 0.0006(8) 0.0080(8) 0.0016(8)
C7 0.0401(12) 0.0390(12) 0.0295(10) 0.0031(9) 0.0089(9) -0.0026(9)
C3 0.0299(10) 0.0310(11) 0.0271(10) -0.0015(8) 0.0070(8) -0.0002(8)
C2 0.0330(11) 0.0322(11) 0.0277(10) 0.0002(8) 0.0063(8) -0.0022(8)
C18 0.0382(12) 0.0364(12) 0.0261(10) 0.0000(8) 0.0049(8) -0.0085(9)
C13 0.0414(12) 0.0337(12) 0.0373(11) 0.0010(9) 0.0061(9) -0.0029(9)
C1 0.0306(10) 0.0349(11) 0.0268(9) 0.0000(8) 0.0048(8) -0.0036(8)
C6 0.0419(12) 0.0274(11) 0.0282(10) 0.0032(8) 0.0128(9) -0.0012(8)
C12 0.0382(11) 0.0295(11) 0.0253(9) 0.0012(8) 0.0091(8) -0.0033(8)
C11 0.0504(14) 0.0475(15) 0.0360(12) -0.0035(10) 0.0172(10) 0.0055(11)
B1 0.0297(12) 0.0371(13) 0.0279(11) 0.0029(9) 0.0110(9) 0.0008(9)
C5 0.0529(14) 0.0340(12) 0.0362(11) 0.0024(9) 0.0214(10) 0.0062(10)
C23 0.0402(13) 0.0502(15) 0.0329(11) 0.0025(10) 0.0092(9) -0.0059(10)
C16 0.0727(19) 0.0390(14) 0.0382(13) -0.0111(11) 0.0098(12) -0.0118(13)
C17 0.0475(13) 0.0409(13) 0.0323(11) -0.0020(9) 0.0051(10) -0.0079(10)
C8 0.0507(15) 0.0507(15) 0.0353(12) 0.0065(11) 0.0022(10) -0.0109(12)
C15 0.075(2) 0.0328(13) 0.0495(15) -0.0008(11) 0.0227(14) 0.0049(12)
C14 0.0493(15) 0.0376(13) 0.0539(15) 0.0080(11) 0.0164(12) 0.0059(11)
C22 0.0538(16) 0.0671(19) 0.0377(13) 0.0051(12) 0.0164(11) -0.0165(14)
C21 0.082(2) 0.0503(17) 0.0389(13) 0.0030(12) 0.0180(13) -0.0290(15)
C19 0.0728(18) 0.0359(13) 0.0341(12) 0.0009(10) 0.0200(12) -0.0057(12)
C20 0.096(2) 0.0357(14) 0.0386(13) 0.0008(11) 0.0221(14) -0.0094(14)
C10 0.075(2) 0.0527(17) 0.0364(13) -0.0108(11) 0.0218(13) -0.0007(14)
C9 0.080(2) 0.0482(16) 0.0283(12) -0.0044(10) 0.0087(12) -0.0175(14)

loop_
_atom_type_symbol
_atom_type_description
_atom_type_scat_dispersion_real
_atom_type_scat_dispersion_imag
_atom_type_scat_source
C C 0.0033 0.0016 'International Tables Vol C Tables 4.2.6.8 and 6.1.1.4'
H H 0.0000 0.0000 'International Tables Vol C Tables 4.2.6.8 and 6.1.1.4'
B B 0.0013 0.0007 'International Tables Vol C Tables 4.2.6.8 and 6.1.1.4'
N N 0.0061 0.0033 'International Tables Vol C Tables 4.2.6.8 and 6.1.1.4'
Cl Cl 0.1484 0.1585 'International Tables Vol C Tables 4.2.6.8 and 6.1.1.4'

loop_
_geom_angle_atom_site_label_1
_geom_angle_atom_site_label_2
_geom_angle_atom_site_label_3
_geom_angle
_geom_angle_site_symmetry_1
_geom_angle_site_symmetry_3
C4 N1 C3 123.40(17) . 3_675
C4 N1 B1 127.56(17) . 3_675
C3 N1 B1 108.99(17) 3_675 3_675
N1 C4 C3 117.77(19) . .
N1 C4 C5 118.79(18) . .
C3 C4 C5 123.4(2) . .
C6 C7 C8 121.0(2) . .
C6 C7 H7 119.5 . .
C8 C7 H7 119.5 . .
N1 C3 C4 118.82(19) 3_675 .
N1 C3 C2 111.45(17) 3_675 .
C4 C3 C2 129.73(19) . .
C1 C2 C3 110.84(19) . .
C1 C2 C12 128.03(19) . .
C3 C2 C12 121.12(18) . .
C19 C18 C23 116.8(2) . .
C19 C18 C1 124.6(2) . .
C23 C18 C1 118.6(2) . .
C12 C13 C14 120.8(2) . .
C12 C13 H13 119.6 . .
C14 C13 H13 119.6 . .
C2 C1 C18 126.8(2) . .
C2 C1 B1 109.82(18) . .
C18 C1 B1 123.33(18) . .
C11 C6 C7 117.4(2) . .
C11 C6 B1 123.5(2) . .
C7 C6 B1 119.15(19) . .
C13 C12 C17 119.4(2) . .
C13 C12 C2 119.89(19) . .
C17 C12 C2 120.7(2) . .
C10 C11 C6 121.5(3) . .
C10 C11 H11 119.3 . .
C6 C11 H11 119.3 . .
C1 B1 C6 113.93(18) . .
C1 B1 N1 98.84(16) . 3_675
C6 B1 N1 113.37(18) . 3_675
C1 B1 Cl1 111.17(16) . .
C6 B1 Cl1 114.05(15) . .
N1 B1 Cl1 104.07(14) 3_675 .
C4 C5 H5A 109.5 . .
C4 C5 H5B 109.5 . .
H5A C5 H5B 109.5 . .
C4 C5 H5C 109.5 . .
H5A C5 H5C 109.5 . .
H5B C5 H5C 109.5 . .
C22 C23 C18 121.3(3) . .
C22 C23 H23 119.4 . .
C18 C23 H23 119.4 . .
C15 C16 C17 120.3(2) . .
C15 C16 H16 119.8 . .
C17 C16 H16 119.8 . .
C12 C17 C16 119.5(2) . .
C12 C17 H17 120.2 . .
C16 C17 H17 120.2 . .
C9 C8 C7 120.1(3) . .
C9 C8 H8 119.9 . .
C7 C8 H8 119.9 . .
C16 C15 C14 120.5(2) . .
C16 C15 H15 119.7 . .
C14 C15 H15 119.7 . .
C15 C14 C13 119.4(3) . .
C15 C14 H14 120.3 . .
C13 C14 H14 120.3 . .
C21 C22 C23 120.3(3) . .
C21 C22 H22 119.8 . .
C23 C22 H22 119.8 . .
C20 C21 C22 119.5(2) . .
C20 C21 H21 120.2 . .
C22 C21 H21 120.2 . .
C20 C19 C18 121.6(3) . .
C20 C19 H19 119.2 . .
C18 C19 H19 119.2 . .
C21 C20 C19 120.4(3) . .
C21 C20 H20 119.8 . .
C19 C20 H20 119.8 . .
C9 C10 C11 120.4(2) . .
C9 C10 H10 119.8 . .
C11 C10 H10 119.8 . .
C10 C9 C8 119.7(2) . .
C10 C9 H9 120.2 . .
C8 C9 H9 120.2 . .

loop_
_geom_bond_atom_site_label_1
_geom_bond_atom_site_label_2
_geom_bond_distance
_geom_bond_site_symmetry_2
Cl1 B1 1.885(3) .
N1 C4 1.341(3) .
N1 C3 1.363(3) 3_675
N1 B1 1.625(3) 3_675
C4 C3 1.412(3) .
C4 C5 1.495(3) .
C7 C6 1.394(3) .
C7 C8 1.394(3) .
C7 H7 0.9300 .
C3 N1 1.363(3) 3_675
C3 C2 1.465(3) .
C2 C1 1.369(3) .
C2 C12 1.491(3) .
C18 C19 1.400(4) .
C18 C23 1.404(3) .
C18 C1 1.478(3) .
C13 C12 1.386(3) .
C13 C14 1.388(3) .
C13 H13 0.9300 .
C1 B1 1.602(3) .
C6 C11 1.392(3) .
C6 B1 1.605(3) .
C12 C17 1.388(3) .
C11 C10 1.389(4) .
C11 H11 0.9300 .
B1 N1 1.625(3) 3_675
C5 H5A 0.9600 .
C5 H5B 0.9600 .
C5 H5C 0.9600 .
C23 C22 1.386(3) .
C23 H23 0.9300 .
C16 C15 1.372(4) .
C16 C17 1.396(4) .
C16 H16 0.9300 .
C17 H17 0.9300 .
C8 C9 1.384(4) .
C8 H8 0.9300 .
C15 C14 1.378(4) .
C15 H15 0.9300 .
C14 H14 0.9300 .
C22 C21 1.381(5) .
C22 H22 0.9300 .
C21 C20 1.376(4) .
C21 H21 0.9300 .
C19 C20 1.383(3) .
C19 H19 0.9300 .
C20 H20 0.9300 .
C10 C9 1.363(4) .
C10 H10 0.9300 .
C9 H9 0.9300 .
